data_2216074
loop_
_publ_author_name
'Varga, Richard A.'
'Silvestru, Cristian'

_publ_section_title
;Tetrakis[2-(dimethylaminomethyl)phenyl]-1\k<i>C</i>,2\k<i>C</i>,3\k<i>C</i>,4\k<i>C</i>-hexa-\m-sulfido-1:2\k^4^<i>S</i>:<i>S</i>;1,4\k^2^<i>S</i>:<i>S</i>;2:3\k^2^<i>S</i>:<i>S</i>;3:4\k^4^<i>S</i>:<i>S</i>-tetratin(IV)
 chloroform solvate
;
_journal_coeditor_code NG2339
_journal_issue 11
_journal_name_full 'Acta Crystallographica Section E'
_journal_page_first m2789
_journal_page_last m2789
_journal_paper_doi 10.1107/S1600536807051501
_journal_volume 63
_journal_year 2007
_chemical_formula_iupac '[Sn4 (C9 H12 N1)4 S6], C H Cl3'
_chemical_formula_moiety 'C36 H48 N4 S6 Sn4, C H Cl3'
_chemical_formula_sum 'C37 H49 Cl3 N4 S6 Sn4'
_chemical_formula_weight 1323.27
_chemical_name_systematic
;
Tetrakis[2-(dimethylaminomethyl)phenyl]-1\kC,2\kC,3\kC,4\kC-
hexa-\m-sulfido-1:2\k^4^S:S;1,4\k^2^S:S;2:3\k^2^S:S;3:4\k^4^S:S-
tetratin(IV) chloroform solvate
;
_space_group_IT_number 14
_symmetry_cell_setting monoclinic
_symmetry_space_group_name_Hall '-P 2ybc'
_symmetry_space_group_name_H-M 'P 1 21/c 1'
_atom_sites_solution_hydrogens geom
_atom_sites_solution_primary direct
_atom_sites_solution_secondary difmap
_audit_creation_method SHELXL-97
_cell_angle_alpha 90.00
_cell_angle_beta 95.957(2)
_cell_angle_gamma 90.00
_cell_formula_units_Z 4
_cell_length_a 18.3436(16)
_cell_length_b 12.9426(11)
_cell_length_c 20.5064(17)
_cell_measurement_reflns_used 5287
_cell_measurement_temperature 297(2)
_cell_measurement_theta_max 26.00
_cell_measurement_theta_min 2.18
_cell_volume 4842.2(7)
_computing_cell_refinement 'SMART (Bruker, 2000)'
_computing_data_collection 'SMART (Bruker, 2000)'
_computing_data_reduction 'SAINT-Plus (Bruker, 2000)'
_computing_molecular_graphics 'DIAMOND (Brandenburg, 2006)'
_computing_publication_material 'publCIF (Westrip, 2007)'
_computing_structure_refinement 'SHELXTL (Bruker, 2001)'
_computing_structure_solution 'SHELXTL (Bruker, 2001)'
_diffrn_ambient_temperature 297(2)
_diffrn_measured_fraction_theta_full 0.999
_diffrn_measured_fraction_theta_max 0.999
_diffrn_measurement_device_type 'Bruker SMART APEX CCD area-detector'
_diffrn_measurement_method '\f and \w'
_diffrn_radiation_monochromator graphite
_diffrn_radiation_source 'fine-focus sealed tube'
_diffrn_radiation_type MoK\a
_diffrn_radiation_wavelength 0.71073
_diffrn_reflns_av_R_equivalents 0.0484
_diffrn_reflns_av_sigmaI/netI 0.0353
_diffrn_reflns_limit_h_max 21
_diffrn_reflns_limit_h_min -21
_diffrn_reflns_limit_k_max 15
_diffrn_reflns_limit_k_min -15
_diffrn_reflns_limit_l_max 24
_diffrn_reflns_limit_l_min -24
_diffrn_reflns_number 45895
_diffrn_reflns_theta_full 25.00
_diffrn_reflns_theta_max 25.00
_diffrn_reflns_theta_min 1.86
_exptl_absorpt_coefficient_mu 2.495
_exptl_absorpt_correction_T_max 0.685
_exptl_absorpt_correction_T_min 0.5915
_exptl_absorpt_correction_type multi-scan
_exptl_absorpt_process_details '(SMART; Bruker, 2000)'
_exptl_crystal_colour colourless
_exptl_crystal_density_diffrn 1.815
_exptl_crystal_density_method 'not measured'
_exptl_crystal_description block
_exptl_crystal_F_000 2584
_exptl_crystal_size_max 0.22
_exptl_crystal_size_mid 0.20
_exptl_crystal_size_min 0.15
_refine_diff_density_max 0.645
_refine_diff_density_min -0.636
_refine_ls_extinction_method none
_refine_ls_goodness_of_fit_ref 1.249
_refine_ls_hydrogen_treatment constr
_refine_ls_matrix_type full
_refine_ls_number_parameters 523
_refine_ls_number_reflns 8532
_refine_ls_number_restraints 36
_refine_ls_restrained_S_all 1.249
_refine_ls_R_factor_all 0.0508
_refine_ls_R_factor_gt 0.0449
_refine_ls_shift/su_max 0.001
_refine_ls_shift/su_mean 0.000
_refine_ls_structure_factor_coef Fsqd
_refine_ls_weighting_details 'calc w=1/[\s^2^(Fo^2^)+(0.0212P)^2^+10.3311P] where P=(Fo^2^+2Fc^2^)/3'
_refine_ls_weighting_scheme calc
_refine_ls_wR_factor_gt 0.0827
_refine_ls_wR_factor_ref 0.0847
_reflns_number_gt 7847
_reflns_number_total 8532
_reflns_threshold_expression I>2\s(I)
_cod_data_source_file ng2339.cif
_cod_data_source_block I
_cod_depositor_comments
;
The following automatic conversions were performed:
'_symmetry_cell_setting' value 'Monoclinic' changed to 'monoclinic'
according to '/home/saulius/struct/CIF-dictionaries/cif_core.dic'
dictionary named 'cif_core.dic' version 2.4.1 from 2010-06-29.

Automatic conversion script
Id: cif_fix_enum 1527 2010-12-29 10:47:43Z saulius 

The following automatic conversions were performed:

'_symmetry_cell_setting' value 'Monoclinic' changed to 'monoclinic'
according to /home/saulius/struct/CIF-dictionaries/cif_core.dic
dictionary named 'cif_core.dic' version 2.4.1 from 2010-06-29.

Automatic conversion script
Id: cif_fix_values 1715 2011-07-08 13:25:40Z adriana 
;
_cod_original_sg_symbol_H-M 'P 21/c'
_cod_database_code 2216074
_cod_database_fobs_code 2216074

loop_
_symmetry_equiv_pos_as_xyz
'x, y, z'
'-x, y+1/2, -z+1/2'
'-x, -y, -z'
'x, -y-1/2, z-1/2'

loop_
_atom_site_type_symbol
_atom_site_label
_atom_site_fract_x
_atom_site_fract_y
_atom_site_fract_z
_atom_site_U_iso_or_equiv
_atom_site_adp_type
_atom_site_calc_flag
_atom_site_refinement_flags
_atom_site_occupancy
_atom_site_disorder_assembly
_atom_site_disorder_group
Sn Sn1 0.26821(2) 0.41338(3) 0.356993(18) 0.02986(10) Uani d . 1 . .
Sn Sn2 0.09335(2) 0.32210(3) 0.347054(18) 0.03078(10) Uani d . 1 . .
Sn Sn4 0.33646(2) 0.12921(3) 0.339185(18) 0.03016(10) Uani d . 1 . .
Sn Sn3 0.18838(2) 0.06584(3) 0.417327(18) 0.03000(10) Uani d . 1 . .
N N1 0.3557(3) 0.4710(4) 0.4535(2) 0.0386(12) Uani d . 1 . .
N N2 -0.0021(3) 0.2856(4) 0.2536(2) 0.0424(12) Uani d . 1 . .
N N3 0.1607(3) 0.0792(4) 0.5356(2) 0.0394(12) Uani d . 1 . .
N N4 0.3635(3) 0.1102(4) 0.2201(2) 0.0467(13) Uani d . 1 . .
S S1 0.17372(9) 0.36588(14) 0.26650(7) 0.0466(4) Uani d . 1 . .
S S2 0.18540(8) 0.38160(13) 0.43677(7) 0.0398(4) Uani d . 1 . .
S S3 0.07148(8) 0.15029(12) 0.38754(8) 0.0416(4) Uani d . 1 . .
S S4 0.22241(9) 0.04969(13) 0.30360(7) 0.0450(4) Uani d . 1 . .
S S5 0.30716(8) 0.13240(13) 0.45431(7) 0.0390(4) Uani d . 1 . .
S S6 0.36809(8) 0.30876(11) 0.32632(8) 0.0367(3) Uani d . 1 . .
C C1 0.3035(3) 0.5660(4) 0.3343(3) 0.0372(14) Uani d . 1 . .
C C2 0.3662(3) 0.6021(4) 0.3702(3) 0.0417(15) Uani d . 1 . .
C C3 0.3921(4) 0.7007(5) 0.3580(4) 0.060(2) Uani d . 1 . .
H H3 0.4351 0.7244 0.3811 0.071 Uiso calc R 1 . .
C C4 0.3551(6) 0.7616(6) 0.3130(4) 0.080(3) Uani d . 1 . .
H H4 0.3724 0.8279 0.3065 0.096 Uiso calc R 1 . .
C C5 0.2928(6) 0.7292(6) 0.2764(4) 0.077(3) Uani d . 1 . .
H H5 0.2685 0.7724 0.2450 0.093 Uiso calc R 1 . .
C C6 0.2660(4) 0.6295(5) 0.2871(3) 0.0534(18) Uani d . 1 . .
H H6 0.2236 0.6060 0.2628 0.064 Uiso calc R 1 . .
C C7 0.4072(3) 0.5336(5) 0.4202(3) 0.0458(16) Uani d . 1 . .
H H7A 0.4398 0.4886 0.3990 0.055 Uiso calc R 1 . .
H H7B 0.4366 0.5755 0.4521 0.055 Uiso calc R 1 . .
C C8 0.3183(4) 0.5377(5) 0.4981(3) 0.0530(17) Uani d . 1 . .
H H8A 0.3542 0.5695 0.5293 0.079 Uiso calc R 1 . .
H H8B 0.2855 0.4967 0.5209 0.079 Uiso calc R 1 . .
H H8C 0.2911 0.5903 0.4732 0.079 Uiso calc R 1 . .
C C9 0.3930(4) 0.3866(5) 0.4916(3) 0.0581(19) Uani d . 1 . .
H H9A 0.4194 0.3448 0.4634 0.087 Uiso calc R 1 . .
H H9B 0.3574 0.3449 0.5105 0.087 Uiso calc R 1 . .
H H9C 0.4266 0.4151 0.5260 0.087 Uiso calc R 1 . .
C C10 -0.0012(3) 0.4087(4) 0.3667(3) 0.0309(12) Uani d . 1 . .
C C11 -0.0674(3) 0.3771(4) 0.3341(3) 0.0374(14) Uani d . 1 . .
C C12 -0.1310(3) 0.4284(5) 0.3456(3) 0.0506(17) Uani d . 1 . .
H H12 -0.1756 0.4083 0.3235 0.061 Uiso calc R 1 . .
C C13 -0.1285(4) 0.5089(5) 0.3895(3) 0.0531(18) Uani d . 1 . .
H H13 -0.1716 0.5421 0.3977 0.064 Uiso calc R 1 . .
C C14 -0.0630(4) 0.5407(5) 0.4212(3) 0.0487(17) Uani d . 1 . .
H H14 -0.0615 0.5962 0.4502 0.058 Uiso calc R 1 . .
C C15 0.0006(3) 0.4906(4) 0.4102(3) 0.0380(14) Uani d . 1 . .
H H15 0.0450 0.5118 0.4320 0.046 Uiso calc R 1 . .
C C16 -0.0690(3) 0.2874(5) 0.2873(3) 0.0456(16) Uani d . 1 . .
H H16A -0.0730 0.2233 0.3111 0.055 Uiso calc R 1 . .
H H16B -0.1115 0.2932 0.2552 0.055 Uiso calc R 1 . .
C C17 -0.0044(4) 0.3707(6) 0.2056(3) 0.0543(18) Uani d . 1 . .
H H17A -0.0437 0.3590 0.1717 0.082 Uiso calc R 1 . .
H H17B 0.0412 0.3737 0.1867 0.082 Uiso calc R 1 . .
H H17C -0.0124 0.4349 0.2273 0.082 Uiso calc R 1 . .
C C18 0.0064(4) 0.1873(6) 0.2197(4) 0.069(2) Uani d . 1 . .
H H18A -0.0322 0.1800 0.1847 0.103 Uiso calc R 1 . .
H H18B 0.0042 0.1313 0.2502 0.103 Uiso calc R 1 . .
H H18C 0.0529 0.1862 0.2021 0.103 Uiso calc R 1 . .
C C19 0.1592(3) -0.0858(4) 0.4449(3) 0.0344(13) Uani d . 1 . .
C C20 0.1201(3) -0.0948(5) 0.4989(3) 0.0395(14) Uani d . 1 . .
C C21 0.0988(4) -0.1911(5) 0.5190(4) 0.0545(18) Uani d . 1 . .
H H21 0.0725 -0.1966 0.5552 0.065 Uiso calc R 1 . .
C C22 0.1161(4) -0.2791(5) 0.4860(4) 0.0575(19) Uani d . 1 . .
H H22 0.1012 -0.3436 0.4997 0.069 Uiso calc R 1 . .
C C23 0.1555(4) -0.2708(5) 0.4327(3) 0.0518(17) Uani d . 1 . .
H H23 0.1680 -0.3300 0.4107 0.062 Uiso calc R 1 . .
C C24 0.1766(3) -0.1755(5) 0.4118(3) 0.0411(14) Uani d . 1 . .
H H24 0.2026 -0.1706 0.3753 0.049 Uiso calc R 1 . .
C C25 0.1010(3) 0.0027(5) 0.5347(3) 0.0469(16) Uani d . 1 . .
H H25A 0.0562 0.0322 0.5131 0.056 Uiso calc R 1 . .
H H25B 0.0924 -0.0144 0.5793 0.056 Uiso calc R 1 . .
C C26 0.1360(4) 0.1810(5) 0.5561(3) 0.0558(18) Uani d . 1 . .
H H26A 0.1240 0.1772 0.6005 0.084 Uiso calc R 1 . .
H H26B 0.0934 0.2016 0.5279 0.084 Uiso calc R 1 . .
H H26C 0.1744 0.2307 0.5533 0.084 Uiso calc R 1 . .
C C27 0.2239(4) 0.0454(5) 0.5806(3) 0.0537(18) Uani d . 1 . .
H H27A 0.2621 0.0962 0.5815 0.081 Uiso calc R 1 . .
H H27B 0.2417 -0.0194 0.5659 0.081 Uiso calc R 1 . .
H H27C 0.2092 0.0373 0.6239 0.081 Uiso calc R 1 . .
C C28 0.4388(3) 0.0493(4) 0.3416(3) 0.0372(14) Uani d . 1 . .
C C29 0.4755(3) 0.0569(5) 0.2856(3) 0.0465(16) Uani d . 1 . .
C C30 0.5415(4) 0.0064(7) 0.2849(4) 0.072(2) Uani d . 1 . .
H H30 0.5658 0.0092 0.2473 0.087 Uiso calc R 1 . .
C C31 0.5718(4) -0.0471(7) 0.3373(5) 0.082(3) Uani d . 1 . .
H H31 0.6172 -0.0784 0.3357 0.098 Uiso calc R 1 . .
C C32 0.5369(4) -0.0561(6) 0.3930(5) 0.074(2) Uani d . 1 . .
H H32 0.5577 -0.0938 0.4288 0.089 Uiso calc R 1 . .
C C33 0.4685(4) -0.0066(5) 0.3947(4) 0.0518(17) Uani d . 1 . .
H H33 0.4435 -0.0120 0.4317 0.062 Uiso calc R 1 . .
C C34 0.4429(4) 0.1218(6) 0.2285(3) 0.0556(19) Uani d . 1 . .
H H34A 0.4554 0.1938 0.2364 0.067 Uiso calc R 1 . .
H H34B 0.4631 0.1003 0.1888 0.067 Uiso calc R 1 . .
C C35 0.3432(4) 0.0075(5) 0.1938(3) 0.0557(18) Uani d . 1 . .
H H35A 0.3571 0.0015 0.1501 0.084 Uiso calc R 1 . .
H H35B 0.2912 -0.0017 0.1930 0.084 Uiso calc R 1 . .
H H35C 0.3680 -0.0445 0.2212 0.084 Uiso calc R 1 . .
C C36 0.3280(5) 0.1901(6) 0.1756(3) 0.069(2) Uani d . 1 . .
H H36A 0.3413 0.2575 0.1924 0.103 Uiso calc R 1 . .
H H36B 0.2757 0.1821 0.1729 0.103 Uiso calc R 1 . .
H H36C 0.3440 0.1823 0.1328 0.103 Uiso calc R 1 . .
Cl Cl1A 0.2869(4) 0.7495(10) 0.6065(6) 0.133(6) Uani d PD 0.42(2) A 1
Cl Cl2B 0.4358(4) 0.7223(7) 0.6359(7) 0.091(3) Uani d PD 0.58(2) A 2
Cl Cl3B 0.3910(9) 0.8116(11) 0.5126(3) 0.244(9) Uani d PD 0.58(2) A 2
C C37 0.3710(3) 0.8011(5) 0.5928(3) 0.085(3) Uani d D 1 . .
H H37 0.3788 0.8640 0.6191 0.102 Uiso calc R 1 A 1
Cl Cl1B 0.2842(2) 0.7498(6) 0.5950(4) 0.102(3) Uani d PD 0.58(2) A 2
Cl Cl3A 0.3707(5) 0.8341(11) 0.5111(3) 0.104(4) Uani d PD 0.42(2) A 1
Cl Cl2A 0.4411(5) 0.7160(11) 0.6163(8) 0.120(6) Uani d PD 0.42(2) A 1

loop_
_atom_site_aniso_label
_atom_site_aniso_U_11
_atom_site_aniso_U_22
_atom_site_aniso_U_33
_atom_site_aniso_U_12
_atom_site_aniso_U_13
_atom_site_aniso_U_23
Sn1 0.0271(2) 0.0308(2) 0.0321(2) -0.00056(16) 0.00546(16) 0.00052(16)
Sn2 0.0241(2) 0.0353(2) 0.0328(2) 0.00175(16) 0.00235(16) -0.00107(17)
Sn4 0.0287(2) 0.0305(2) 0.0328(2) -0.00044(16) 0.01042(16) 0.00009(16)
Sn3 0.0254(2) 0.0303(2) 0.0353(2) -0.00136(16) 0.00764(16) 0.00113(16)
N1 0.039(3) 0.040(3) 0.037(3) -0.008(2) 0.001(2) -0.001(2)
N2 0.036(3) 0.051(3) 0.040(3) 0.003(2) -0.001(2) -0.010(2)
N3 0.043(3) 0.038(3) 0.040(3) 0.000(2) 0.016(2) -0.003(2)
N4 0.060(4) 0.045(3) 0.038(3) -0.011(3) 0.019(3) -0.001(2)
S1 0.0388(9) 0.0720(12) 0.0291(8) -0.0096(8) 0.0040(7) -0.0018(8)
S2 0.0299(8) 0.0602(10) 0.0295(8) -0.0075(7) 0.0041(6) -0.0021(7)
S3 0.0252(8) 0.0402(9) 0.0597(10) -0.0007(6) 0.0051(7) 0.0093(7)
S4 0.0424(9) 0.0602(11) 0.0330(8) -0.0142(8) 0.0075(7) -0.0075(7)
S5 0.0310(8) 0.0548(10) 0.0318(8) -0.0092(7) 0.0071(6) -0.0024(7)
S6 0.0333(8) 0.0299(8) 0.0500(9) -0.0019(6) 0.0185(7) -0.0007(7)
C1 0.046(4) 0.027(3) 0.041(3) 0.001(3) 0.017(3) 0.001(3)
C2 0.050(4) 0.033(3) 0.046(4) -0.009(3) 0.023(3) -0.009(3)
C3 0.074(5) 0.047(4) 0.061(5) -0.024(4) 0.023(4) -0.010(4)
C4 0.129(8) 0.048(5) 0.066(6) -0.013(5) 0.026(6) 0.012(4)
C5 0.121(8) 0.049(5) 0.064(5) 0.015(5) 0.022(5) 0.022(4)
C6 0.064(5) 0.048(4) 0.051(4) 0.010(3) 0.016(3) 0.011(3)
C7 0.035(3) 0.045(4) 0.057(4) -0.012(3) 0.004(3) -0.007(3)
C8 0.055(4) 0.062(4) 0.041(4) -0.009(3) 0.001(3) -0.009(3)
C9 0.053(4) 0.064(5) 0.053(4) -0.006(4) -0.015(3) 0.008(4)
C10 0.027(3) 0.031(3) 0.035(3) 0.005(2) 0.001(2) 0.005(2)
C11 0.033(3) 0.036(3) 0.042(3) 0.004(3) 0.003(3) 0.004(3)
C12 0.035(4) 0.069(5) 0.047(4) 0.010(3) 0.001(3) 0.005(4)
C13 0.039(4) 0.065(5) 0.057(4) 0.029(3) 0.011(3) 0.012(4)
C14 0.065(5) 0.044(4) 0.039(4) 0.018(3) 0.015(3) 0.000(3)
C15 0.048(4) 0.036(3) 0.030(3) 0.004(3) 0.004(3) 0.005(3)
C16 0.035(3) 0.053(4) 0.048(4) -0.008(3) -0.002(3) -0.001(3)
C17 0.050(4) 0.075(5) 0.036(4) 0.002(4) -0.002(3) 0.007(3)
C18 0.076(5) 0.064(5) 0.062(5) 0.005(4) -0.013(4) -0.026(4)
C19 0.028(3) 0.028(3) 0.047(4) -0.001(2) 0.004(3) 0.004(3)
C20 0.032(3) 0.043(4) 0.045(4) -0.005(3) 0.006(3) 0.005(3)
C21 0.050(4) 0.050(4) 0.065(5) -0.013(3) 0.015(3) 0.017(4)
C22 0.072(5) 0.035(4) 0.064(5) -0.015(3) 0.004(4) 0.010(3)
C23 0.054(4) 0.035(4) 0.064(5) -0.004(3) -0.007(4) -0.002(3)
C24 0.036(3) 0.043(4) 0.042(4) 0.005(3) -0.004(3) 0.000(3)
C25 0.043(4) 0.044(4) 0.058(4) -0.003(3) 0.026(3) 0.004(3)
C26 0.074(5) 0.043(4) 0.055(4) 0.008(4) 0.025(4) -0.010(3)
C27 0.062(5) 0.066(5) 0.033(3) -0.004(4) 0.005(3) 0.002(3)
C28 0.032(3) 0.028(3) 0.052(4) 0.001(2) 0.006(3) -0.009(3)
C29 0.039(4) 0.047(4) 0.056(4) -0.002(3) 0.020(3) -0.024(3)
C30 0.049(5) 0.085(6) 0.085(6) 0.007(4) 0.017(4) -0.038(5)
C31 0.048(5) 0.084(6) 0.111(8) 0.027(4) -0.005(5) -0.035(6)
C32 0.061(5) 0.050(5) 0.106(7) 0.016(4) -0.020(5) -0.010(5)
C33 0.052(4) 0.038(4) 0.067(5) -0.001(3) 0.013(4) -0.003(3)
C34 0.061(5) 0.062(5) 0.050(4) -0.013(4) 0.034(4) -0.010(4)
C35 0.079(5) 0.053(4) 0.036(4) -0.011(4) 0.011(3) -0.012(3)
C36 0.102(6) 0.062(5) 0.041(4) 0.001(4) 0.005(4) 0.010(4)
Cl1A 0.148(11) 0.155(11) 0.112(7) 0.002(8) 0.086(8) 0.033(7)
Cl2B 0.084(4) 0.078(4) 0.108(6) -0.016(3) -0.008(3) -0.019(4)
Cl3B 0.55(3) 0.102(7) 0.095(6) -0.118(11) 0.102(9) -0.011(5)
C37 0.122(8) 0.049(5) 0.079(6) -0.003(5) -0.007(6) -0.016(4)
Cl1B 0.066(4) 0.122(6) 0.108(4) 0.036(4) -0.033(4) -0.058(4)
Cl3A 0.107(8) 0.111(8) 0.094(7) -0.007(5) 0.010(4) 0.047(6)
Cl2A 0.070(6) 0.109(8) 0.169(14) 0.027(5) -0.056(7) -0.056(7)

loop_
_atom_type_symbol
_atom_type_description
_atom_type_scat_dispersion_real
_atom_type_scat_dispersion_imag
_atom_type_scat_source
C C 0.0033 0.0016 'International Tables Vol C Tables 4.2.6.8 and 6.1.1.4'
H H 0.0000 0.0000 'International Tables Vol C Tables 4.2.6.8 and 6.1.1.4'
S S 0.1246 0.1234 'International Tables Vol C Tables 4.2.6.8 and 6.1.1.4'
N N 0.0061 0.0033 'International Tables Vol C Tables 4.2.6.8 and 6.1.1.4'
Sn Sn -0.6537 1.4246 'International Tables Vol C Tables 4.2.6.8 and 6.1.1.4'
Cl Cl 0.1484 0.1585 'International Tables Vol C Tables 4.2.6.8 and 6.1.1.4'

loop_
_geom_angle_atom_site_label_1
_geom_angle_atom_site_label_2
_geom_angle_atom_site_label_3
_geom_angle
C1 Sn1 S2 122.44(15)
C1 Sn1 S6 101.89(15)
S2 Sn1 S6 129.63(6)
C1 Sn1 S1 105.62(17)
S2 Sn1 S1 91.44(5)
S6 Sn1 S1 99.00(6)
C1 Sn1 N1 73.5(2)
S2 Sn1 N1 84.93(11)
S6 Sn1 N1 86.11(12)
S1 Sn1 N1 174.88(12)
C10 Sn2 S1 125.14(15)
C10 Sn2 S3 104.51(15)
S1 Sn2 S3 126.15(6)
C10 Sn2 S2 101.53(15)
S1 Sn2 S2 91.02(5)
S3 Sn2 S2 98.89(6)
C10 Sn2 N2 74.15(18)
S1 Sn2 N2 87.02(12)
S3 Sn2 N2 87.81(13)
S2 Sn2 N2 172.83(13)
C28 Sn4 S4 122.68(15)
C28 Sn4 S6 104.33(15)
S4 Sn4 S6 126.62(6)
C28 Sn4 S5 105.26(17)
S4 Sn4 S5 91.64(5)
S6 Sn4 S5 99.58(5)
C28 Sn4 N4 73.6(2)
S4 Sn4 N4 85.24(12)
S6 Sn4 N4 85.15(12)
S5 Sn4 N4 175.26(12)
C19 Sn3 S5 119.64(15)
C19 Sn3 S3 104.01(15)
S5 Sn3 S3 132.02(6)
C19 Sn3 S4 105.44(16)
S5 Sn3 S4 91.07(5)
S3 Sn3 S4 95.92(6)
C19 Sn3 N3 74.23(19)
S5 Sn3 N3 86.46(12)
S3 Sn3 N3 87.17(12)
S4 Sn3 N3 176.87(12)
C7 N1 C9 111.8(5)
C7 N1 C8 109.2(5)
C9 N1 C8 108.9(5)
C7 N1 Sn1 100.8(3)
C9 N1 Sn1 114.8(4)
C8 N1 Sn1 111.1(4)
C18 N2 C16 111.8(5)
C18 N2 C17 109.3(5)
C16 N2 C17 109.5(5)
C18 N2 Sn2 115.2(4)
C16 N2 Sn2 100.9(3)
C17 N2 Sn2 109.9(4)
C26 N3 C27 109.5(5)
C26 N3 C25 110.8(5)
C27 N3 C25 110.1(5)
C26 N3 Sn3 115.7(4)
C27 N3 Sn3 110.9(3)
C25 N3 Sn3 99.4(3)
C34 N4 C35 110.5(5)
C34 N4 C36 111.8(5)
C35 N4 C36 109.1(5)
C34 N4 Sn4 99.7(4)
C35 N4 Sn4 111.8(4)
C36 N4 Sn4 113.8(4)
Sn2 S1 Sn1 88.57(5)
Sn1 S2 Sn2 88.73(5)
Sn2 S3 Sn3 109.04(6)
Sn4 S4 Sn3 88.53(5)
Sn3 S5 Sn4 88.42(5)
Sn1 S6 Sn4 108.29(5)
C2 C1 C6 119.6(6)
C2 C1 Sn1 116.7(4)
C6 C1 Sn1 123.7(5)
C1 C2 C3 119.7(6)
C1 C2 C7 119.7(5)
C3 C2 C7 120.6(6)
C4 C3 C2 120.2(8)
C4 C3 H3 119.9
C2 C3 H3 119.9
C3 C4 C5 122.1(8)
C3 C4 H4 118.9
C5 C4 H4 118.9
C4 C5 C6 118.8(8)
C4 C5 H5 120.6
C6 C5 H5 120.6
C1 C6 C5 119.6(7)
C1 C6 H6 120.2
C5 C6 H6 120.2
N1 C7 C2 110.1(5)
N1 C7 H7A 109.6
C2 C7 H7A 109.6
N1 C7 H7B 109.6
C2 C7 H7B 109.6
H7A C7 H7B 108.1
N1 C8 H8A 109.5
N1 C8 H8B 109.5
H8A C8 H8B 109.5
N1 C8 H8C 109.5
H8A C8 H8C 109.5
H8B C8 H8C 109.5
N1 C9 H9A 109.5
N1 C9 H9B 109.5
H9A C9 H9B 109.5
N1 C9 H9C 109.5
H9A C9 H9C 109.5
H9B C9 H9C 109.5
C15 C10 C11 119.9(5)
C15 C10 Sn2 123.9(4)
C11 C10 Sn2 116.2(4)
C12 C11 C10 119.3(6)
C12 C11 C16 121.2(6)
C10 C11 C16 119.5(5)
C13 C12 C11 120.2(6)
C13 C12 H12 119.9
C11 C12 H12 119.9
C14 C13 C12 120.5(6)
C14 C13 H13 119.7
C12 C13 H13 119.7
C13 C14 C15 119.9(6)
C13 C14 H14 120.1
C15 C14 H14 120.1
C14 C15 C10 120.3(6)
C14 C15 H15 119.8
C10 C15 H15 119.8
N2 C16 C11 110.5(5)
N2 C16 H16A 109.5
C11 C16 H16A 109.5
N2 C16 H16B 109.5
C11 C16 H16B 109.5
H16A C16 H16B 108.1
N2 C17 H17A 109.5
N2 C17 H17B 109.5
H17A C17 H17B 109.5
N2 C17 H17C 109.5
H17A C17 H17C 109.5
H17B C17 H17C 109.5
N2 C18 H18A 109.5
N2 C18 H18B 109.5
H18A C18 H18B 109.5
N2 C18 H18C 109.5
H18A C18 H18C 109.5
H18B C18 H18C 109.5
C20 C19 C24 118.8(5)
C20 C19 Sn3 117.1(4)
C24 C19 Sn3 124.1(4)
C21 C20 C19 119.9(6)
C21 C20 C25 121.3(6)
C19 C20 C25 118.8(5)
C22 C21 C20 120.9(6)
C22 C21 H21 119.6
C20 C21 H21 119.6
C23 C22 C21 119.4(6)
C23 C22 H22 120.3
C21 C22 H22 120.3
C22 C23 C24 120.4(6)
C22 C23 H23 119.8
C24 C23 H23 119.8
C23 C24 C19 120.5(6)
C23 C24 H24 119.7
C19 C24 H24 119.7
N3 C25 C20 110.8(5)
N3 C25 H25A 109.5
C20 C25 H25A 109.5
N3 C25 H25B 109.5
C20 C25 H25B 109.5
H25A C25 H25B 108.1
N3 C26 H26A 109.5
N3 C26 H26B 109.5
H26A C26 H26B 109.5
N3 C26 H26C 109.5
H26A C26 H26C 109.5
H26B C26 H26C 109.5
N3 C27 H27A 109.5
N3 C27 H27B 109.5
H27A C27 H27B 109.5
N3 C27 H27C 109.5
H27A C27 H27C 109.5
H27B C27 H27C 109.5
C33 C28 C29 120.3(6)
C33 C28 Sn4 123.2(5)
C29 C28 Sn4 116.5(5)
C30 C29 C28 118.5(7)
C30 C29 C34 122.1(6)
C28 C29 C34 119.4(5)
C31 C30 C29 121.6(8)
C31 C30 H30 119.2
C29 C30 H30 119.2
C30 C31 C32 121.2(8)
C30 C31 H31 119.4
C32 C31 H31 119.4
C31 C32 C33 118.4(8)
C31 C32 H32 120.8
C33 C32 H32 120.8
C28 C33 C32 120.0(7)
C28 C33 H33 120.0
C32 C33 H33 120.0
N4 C34 C29 110.2(5)
N4 C34 H34A 109.6
C29 C34 H34A 109.6
N4 C34 H34B 109.6
C29 C34 H34B 109.6
H34A C34 H34B 108.1
N4 C35 H35A 109.5
N4 C35 H35B 109.5
H35A C35 H35B 109.5
N4 C35 H35C 109.5
H35A C35 H35C 109.5
H35B C35 H35C 109.5
N4 C36 H36A 109.5
N4 C36 H36B 109.5
H36A C36 H36B 109.5
N4 C36 H36C 109.5
H36A C36 H36C 109.5
H36B C36 H36C 109.5
Cl2A C37 Cl3B 95.2(8)
Cl2A C37 Cl3A 110.9(5)
Cl2A C37 Cl1B 114.2(7)
Cl3B C37 Cl1B 110.0(5)
Cl3A C37 Cl1B 102.1(5)
Cl2A C37 Cl1A 111.1(5)
Cl3B C37 Cl1A 117.8(7)
Cl3A C37 Cl1A 109.9(5)
Cl3B C37 Cl2B 109.2(5)
Cl3A C37 Cl2B 124.8(7)
Cl1B C37 Cl2B 110.2(4)
Cl1A C37 Cl2B 105.4(6)
Cl2A C37 H37 108.3
Cl3B C37 H37 115.1
Cl3A C37 H37 108.3
Cl1B C37 H37 112.8
Cl1A C37 H37 108.3
Cl2B C37 H37 98.9

loop_
_geom_bond_atom_site_label_1
_geom_bond_atom_site_label_2
_geom_bond_distance
Sn1 C1 2.145(6)
Sn1 S2 2.3810(15)
Sn1 S6 2.4134(14)
Sn1 S1 2.4816(16)
Sn1 N1 2.527(5)
Sn2 C10 2.138(5)
Sn2 S1 2.3935(16)
Sn2 S3 2.4216(16)
Sn2 S2 2.4869(15)
Sn2 N2 2.503(5)
Sn4 C28 2.139(6)
Sn4 S4 2.3774(16)
Sn4 S6 2.4162(15)
Sn4 S5 2.4753(15)
Sn4 N4 2.554(5)
Sn3 C19 2.126(5)
Sn3 S5 2.3919(15)
Sn3 S3 2.4278(15)
Sn3 S4 2.4847(15)
Sn3 N3 2.536(5)
N1 C7 1.465(7)
N1 C9 1.471(8)
N1 C8 1.477(8)
N2 C18 1.465(8)
N2 C16 1.469(7)
N2 C17 1.474(8)
N3 C26 1.468(7)
N3 C27 1.472(8)
N3 C25 1.476(7)
N4 C34 1.455(8)
N4 C35 1.468(8)
N4 C36 1.484(8)
C1 C2 1.381(8)
C1 C6 1.396(8)
C2 C3 1.393(8)
C2 C7 1.498(9)
C3 C4 1.343(11)
C3 H3 0.9300
C4 C5 1.366(12)
C4 H4 0.9300
C5 C6 1.406(10)
C5 H5 0.9300
C6 H6 0.9300
C7 H7A 0.9700
C7 H7B 0.9700
C8 H8A 0.9600
C8 H8B 0.9600
C8 H8C 0.9600
C9 H9A 0.9600
C9 H9B 0.9600
C9 H9C 0.9600
C10 C15 1.384(8)
C10 C11 1.386(8)
C11 C12 1.384(8)
C11 C16 1.505(8)
C12 C13 1.376(9)
C12 H12 0.9300
C13 C14 1.369(9)
C13 H13 0.9300
C14 C15 1.374(8)
C14 H14 0.9300
C15 H15 0.9300
C16 H16A 0.9700
C16 H16B 0.9700
C17 H17A 0.9600
C17 H17B 0.9600
C17 H17C 0.9600
C18 H18A 0.9600
C18 H18B 0.9600
C18 H18C 0.9600
C19 C20 1.386(8)
C19 C24 1.397(8)
C20 C21 1.381(8)
C20 C25 1.519(8)
C21 C22 1.379(9)
C21 H21 0.9300
C22 C23 1.375(9)
C22 H22 0.9300
C23 C24 1.375(8)
C23 H23 0.9300
C24 H24 0.9300
C25 H25A 0.9700
C25 H25B 0.9700
C26 H26A 0.9600
C26 H26B 0.9600
C26 H26C 0.9600
C27 H27A 0.9600
C27 H27B 0.9600
C27 H27C 0.9600
C28 C33 1.372(9)
C28 C29 1.393(8)
C29 C30 1.377(9)
C29 C34 1.514(9)
C30 C31 1.349(12)
C30 H30 0.9300
C31 C32 1.370(12)
C31 H31 0.9300
C32 C33 1.413(10)
C32 H32 0.9300
C33 H33 0.9300
C34 H34A 0.9700
C34 H34B 0.9700
C35 H35A 0.9600
C35 H35B 0.9600
C35 H35C 0.9600
C36 H36A 0.9600
C36 H36B 0.9600
C36 H36C 0.9600
Cl1A C37 1.730(6)
Cl2B C37 1.736(6)
Cl3B C37 1.728(6)
C37 Cl2A 1.723(7)
C37 Cl3A 1.728(6)
C37 Cl1B 1.729(6)
C37 H37 0.9800

loop_
_geom_torsion_atom_site_label_1
_geom_torsion_atom_site_label_2
_geom_torsion_atom_site_label_3
_geom_torsion_atom_site_label_4
_geom_torsion
C1 Sn1 N1 C7 -34.1(4)
S2 Sn1 N1 C7 -160.1(4)
S6 Sn1 N1 C7 69.6(3)
C1 Sn1 N1 C9 -154.3(5)
S2 Sn1 N1 C9 79.7(4)
S6 Sn1 N1 C9 -50.7(4)
C1 Sn1 N1 C8 81.5(4)
S2 Sn1 N1 C8 -44.5(4)
S6 Sn1 N1 C8 -174.9(4)
C10 Sn2 N2 C18 -155.1(5)
S1 Sn2 N2 C18 77.0(5)
S3 Sn2 N2 C18 -49.3(5)
C10 Sn2 N2 C16 -34.5(4)
S1 Sn2 N2 C16 -162.4(4)
S3 Sn2 N2 C16 71.2(3)
C10 Sn2 N2 C17 81.0(4)
S1 Sn2 N2 C17 -46.9(4)
S3 Sn2 N2 C17 -173.3(4)
C19 Sn3 N3 C26 -153.5(5)
S5 Sn3 N3 C26 84.4(4)
S3 Sn3 N3 C26 -48.1(4)
C19 Sn3 N3 C27 81.0(4)
S5 Sn3 N3 C27 -41.2(4)
S3 Sn3 N3 C27 -173.6(4)
C19 Sn3 N3 C25 -34.9(4)
S5 Sn3 N3 C25 -157.1(3)
S3 Sn3 N3 C25 70.5(3)
C28 Sn4 N4 C34 -35.5(4)
S4 Sn4 N4 C34 -161.6(4)
S6 Sn4 N4 C34 71.0(4)
C28 Sn4 N4 C35 81.2(5)
S4 Sn4 N4 C35 -44.9(4)
S6 Sn4 N4 C35 -172.3(4)
C28 Sn4 N4 C36 -154.7(5)
S4 Sn4 N4 C36 79.2(4)
S6 Sn4 N4 C36 -48.2(4)
C10 Sn2 S1 Sn1 108.61(18)
S3 Sn2 S1 Sn1 -98.08(7)
S2 Sn2 S1 Sn1 3.71(6)
N2 Sn2 S1 Sn1 176.82(12)
C1 Sn1 S1 Sn2 -128.22(16)
S2 Sn1 S1 Sn2 -3.88(6)
S6 Sn1 S1 Sn2 126.66(5)
C1 Sn1 S2 Sn2 113.3(2)
S6 Sn1 S2 Sn2 -99.21(7)
S1 Sn1 S2 Sn2 3.73(6)
N1 Sn1 S2 Sn2 -179.89(12)
C10 Sn2 S2 Sn1 -130.11(15)
S1 Sn2 S2 Sn1 -3.87(6)
S3 Sn2 S2 Sn1 122.99(5)
C10 Sn2 S3 Sn3 -153.56(16)
S1 Sn2 S3 Sn3 48.74(9)
S2 Sn2 S3 Sn3 -49.11(7)
N2 Sn2 S3 Sn3 133.43(13)
C19 Sn3 S3 Sn2 -176.05(17)
S5 Sn3 S3 Sn2 28.32(10)
S4 Sn3 S3 Sn2 -68.48(7)
N3 Sn3 S3 Sn2 110.98(12)
C28 Sn4 S4 Sn3 113.7(2)
S6 Sn4 S4 Sn3 -98.85(6)
S5 Sn4 S4 Sn3 4.37(6)
N4 Sn4 S4 Sn3 -179.21(13)
C19 Sn3 S4 Sn4 -125.75(16)
S5 Sn3 S4 Sn4 -4.53(6)
S3 Sn3 S4 Sn4 127.93(6)
C19 Sn3 S5 Sn4 112.83(18)
S3 Sn3 S5 Sn4 -94.60(7)
S4 Sn3 S5 Sn4 4.35(6)
N3 Sn3 S5 Sn4 -177.57(12)
C28 Sn4 S5 Sn3 -129.13(16)
S4 Sn4 S5 Sn3 -4.54(6)
S6 Sn4 S5 Sn3 123.04(5)
C1 Sn1 S6 Sn4 -175.42(17)
S2 Sn1 S6 Sn4 32.20(10)
S1 Sn1 S6 Sn4 -67.25(7)
N1 Sn1 S6 Sn4 112.33(12)
C28 Sn4 S6 Sn1 -162.15(17)
S4 Sn4 S6 Sn1 45.73(9)
S5 Sn4 S6 Sn1 -53.57(7)
N4 Sn4 S6 Sn1 126.13(14)
S2 Sn1 C1 C2 90.6(4)
S6 Sn1 C1 C2 -64.4(4)
S1 Sn1 C1 C2 -167.4(4)
N1 Sn1 C1 C2 17.9(4)
S2 Sn1 C1 C6 -88.2(5)
S6 Sn1 C1 C6 116.8(5)
S1 Sn1 C1 C6 13.9(5)
N1 Sn1 C1 C6 -160.9(5)
C6 C1 C2 C3 -1.1(9)
Sn1 C1 C2 C3 -179.9(5)
C6 C1 C2 C7 -179.1(6)
Sn1 C1 C2 C7 2.1(7)
C1 C2 C3 C4 1.9(10)
C7 C2 C3 C4 180.0(7)
C2 C3 C4 C5 -1.9(13)
C3 C4 C5 C6 1.1(13)
C2 C1 C6 C5 0.2(9)
Sn1 C1 C6 C5 178.9(5)
C4 C5 C6 C1 -0.2(11)
C9 N1 C7 C2 166.9(5)
C8 N1 C7 C2 -72.5(6)
Sn1 N1 C7 C2 44.5(5)
C1 C2 C7 N1 -36.9(8)
C3 C2 C7 N1 145.0(6)
S1 Sn2 C10 C15 -87.2(5)
S3 Sn2 C10 C15 114.8(4)
S2 Sn2 C10 C15 12.3(5)
N2 Sn2 C10 C15 -161.8(5)
S1 Sn2 C10 C11 94.3(4)
S3 Sn2 C10 C11 -63.7(4)
S2 Sn2 C10 C11 -166.2(4)
N2 Sn2 C10 C11 19.7(4)
C15 C10 C11 C12 0.1(9)
Sn2 C10 C11 C12 178.6(4)
C15 C10 C11 C16 -179.5(5)
Sn2 C10 C11 C16 -1.0(7)
C10 C11 C12 C13 -0.8(9)
C16 C11 C12 C13 178.8(6)
C11 C12 C13 C14 1.4(10)
C12 C13 C14 C15 -1.3(10)
C13 C14 C15 C10 0.6(9)
C11 C10 C15 C14 0.0(8)
Sn2 C10 C15 C14 -178.4(4)
C18 N2 C16 C11 166.6(5)
C17 N2 C16 C11 -72.2(6)
Sn2 N2 C16 C11 43.6(5)
C12 C11 C16 N2 146.3(6)
C10 C11 C16 N2 -34.1(8)
S5 Sn3 C19 C20 96.0(4)
S3 Sn3 C19 C20 -63.3(5)
S4 Sn3 C19 C20 -163.7(4)
N3 Sn3 C19 C20 19.6(4)
S5 Sn3 C19 C24 -84.3(5)
S3 Sn3 C19 C24 116.3(5)
S4 Sn3 C19 C24 16.0(5)
N3 Sn3 C19 C24 -160.8(5)
C24 C19 C20 C21 -0.3(9)
Sn3 C19 C20 C21 179.4(5)
C24 C19 C20 C25 -179.7(5)
Sn3 C19 C20 C25 -0.1(7)
C19 C20 C21 C22 0.2(10)
C25 C20 C21 C22 179.6(6)
C20 C21 C22 C23 0.5(11)
C21 C22 C23 C24 -1.0(11)
C22 C23 C24 C19 0.9(10)
C20 C19 C24 C23 -0.2(9)
Sn3 C19 C24 C23 -179.9(4)
C26 N3 C25 C20 166.8(5)
C27 N3 C25 C20 -71.8(6)
Sn3 N3 C25 C20 44.6(5)
C21 C20 C25 N3 144.4(6)
C19 C20 C25 N3 -36.2(8)
S4 Sn4 C28 C33 -88.6(5)
S6 Sn4 C28 C33 117.8(5)
S5 Sn4 C28 C33 13.5(5)
N4 Sn4 C28 C33 -161.7(5)
S4 Sn4 C28 C29 91.8(4)
S6 Sn4 C28 C29 -61.8(4)
S5 Sn4 C28 C29 -166.1(4)
N4 Sn4 C28 C29 18.7(4)
C33 C28 C29 C30 0.6(9)
Sn4 C28 C29 C30 -179.7(5)
C33 C28 C29 C34 -178.1(6)
Sn4 C28 C29 C34 1.5(7)
C28 C29 C30 C31 -2.0(11)
C34 C29 C30 C31 176.7(7)
C29 C30 C31 C32 2.1(13)
C30 C31 C32 C33 -0.8(13)
C29 C28 C33 C32 0.6(9)
Sn4 C28 C33 C32 -179.0(5)
C31 C32 C33 C28 -0.5(11)
C35 N4 C34 C29 -71.9(6)
C36 N4 C34 C29 166.5(5)
Sn4 N4 C34 C29 45.8(5)
C30 C29 C34 N4 143.1(6)
C28 C29 C34 N4 -38.2(8)
